data_7700305
loop_
_publ_author_name
'M\"unzer, J\"orn E'
'Kneusels, Nis-Julian H'
'Weinert, Bastian'
'Neum\"uller, Bernhard'
'Kuzu, Istemi'

_publ_section_title
;
 Hexaphenyl carbodiphosphorane adducts of heavier group 15 element
 trichlorides: syntheses, properties and reactivities.
;
_journal_issue 29
_journal_name_full 'Dalton transactions (Cambridge, England : 2003)'
_journal_page_first 11076
_journal_page_last 11085
_journal_paper_doi 10.1039/c9dt01784d
_journal_volume 48
_journal_year 2019
_chemical_formula_moiety 'C37 H30 As Cl2 P2, Cl4 Ga'
_chemical_formula_sum 'C37 H30 As Cl6 Ga P2'
_chemical_formula_weight 893.89
_space_group_crystal_system triclinic
_space_group_IT_number 2
_space_group_name_Hall '-P 1'
_space_group_name_H-M_alt 'P -1'
_symmetry_space_group_name_Hall '-P 1'
_symmetry_space_group_name_H-M 'P -1'
_atom_sites_solution_hydrogens geom
_atom_sites_solution_primary dual
_audit_creation_date 2019-04-03
_audit_creation_method
;
Olex2 1.2
(compiled 2018.05.29 svn.r3508 for OlexSys, GUI svn.r5506)
;
_audit_update_record
;
2019-06-04 deposited with the CCDC.    2019-06-17 downloaded from the CCDC.
;
_cell_angle_alpha 67.318(7)
_cell_angle_beta 72.364(7)
_cell_angle_gamma 89.533(7)
_cell_formula_units_Z 2
_cell_length_a 10.7120(9)
_cell_length_b 12.9281(12)
_cell_length_c 15.1481(13)
_cell_measurement_reflns_used 16700
_cell_measurement_temperature 100(2)
_cell_measurement_theta_max 29.48
_cell_measurement_theta_min 1.48
_cell_volume 1830.4(3)
_computing_molecular_graphics 'Olex2 (Dolomanov et al., 2009)'
_computing_publication_material 'Olex2 (Dolomanov et al., 2009)'
_computing_structure_refinement 'ShelXL (Sheldrick, 2015)'
_computing_structure_solution 'ShelXT (Sheldrick, 2015)'
_diffrn_ambient_temperature 100(2)
_diffrn_measured_fraction_theta_full 0.998
_diffrn_measured_fraction_theta_max 0.998
_diffrn_measurement_device_type 'STOE IPDS 2'
_diffrn_radiation_type MoK\a
_diffrn_radiation_wavelength 0.71073
_diffrn_reflns_av_R_equivalents 0.0192
_diffrn_reflns_av_unetI/netI 0.0278
_diffrn_reflns_Laue_measured_fraction_full 0.998
_diffrn_reflns_Laue_measured_fraction_max 0.998
_diffrn_reflns_limit_h_max 13
_diffrn_reflns_limit_h_min -13
_diffrn_reflns_limit_k_max 16
_diffrn_reflns_limit_k_min -16
_diffrn_reflns_limit_l_max 19
_diffrn_reflns_limit_l_min -18
_diffrn_reflns_number 16235
_diffrn_reflns_point_group_measured_fraction_full 0.998
_diffrn_reflns_point_group_measured_fraction_max 0.998
_diffrn_reflns_theta_full 25.242
_diffrn_reflns_theta_max 27.000
_diffrn_reflns_theta_min 1.541
_exptl_absorpt_coefficient_mu 2.202
_exptl_absorpt_correction_T_max 0.5883
_exptl_absorpt_correction_T_min 0.4082
_exptl_absorpt_correction_type sphere
_exptl_absorpt_process_details 'STOE LANA'
_exptl_crystal_colour 'clear colourless'
_exptl_crystal_colour_lustre clear
_exptl_crystal_colour_primary colourless
_exptl_crystal_density_diffrn 1.622
_exptl_crystal_description block
_exptl_crystal_F_000 896
_exptl_crystal_recrystallization_method 'crystallization from toluene at ambient temperature'
_exptl_crystal_size_max 0.218
_exptl_crystal_size_mid 0.158
_exptl_crystal_size_min 0.085
_exptl_crystal_size_rad 0.092
_refine_diff_density_max 0.818
_refine_diff_density_min -0.262
_refine_diff_density_rms 0.084
_refine_ls_extinction_method none
_refine_ls_goodness_of_fit_ref 0.980
_refine_ls_hydrogen_treatment constr
_refine_ls_matrix_type full
_refine_ls_number_parameters 424
_refine_ls_number_reflns 7982
_refine_ls_number_restraints 0
_refine_ls_restrained_S_all 0.980
_refine_ls_R_factor_all 0.0386
_refine_ls_R_factor_gt 0.0284
_refine_ls_shift/su_max 0.002
_refine_ls_shift/su_mean 0.000
_refine_ls_structure_factor_coef Fsqd
_refine_ls_weighting_details 'w=1/[\s^2^(Fo^2^)+(0.0535P)^2^] where P=(Fo^2^+2Fc^2^)/3'
_refine_ls_weighting_scheme calc
_refine_ls_wR_factor_gt 0.0731
_refine_ls_wR_factor_ref 0.0752
_reflns_Friedel_coverage 0.000
_reflns_number_gt 6567
_reflns_number_total 7982
_reflns_threshold_expression 'I > 2\s(I)'
_cod_data_source_file c9dt01784d2.cif
_cod_data_source_block '[3][GaCl4]_(CCDC_1908266)'
_cod_depositor_comments 'Adding full bibliography for 7700302--7700307.cif.'
_cod_database_code 7700305
_shelx_shelxl_version_number 2016/6
_shelx_space_group_comment
;
The symmetry employed for this shelxl refinement is uniquely defined
by the following loop, which should always be used as a source of
symmetry information in preference to the above space-group names.
They are only intended as comments.
;
_shelx_estimated_absorpt_t_max 0.835
_shelx_estimated_absorpt_t_min 0.645
_olex2_refinement_description
;
1. Fixed Uiso
 At 1.2 times of:
  All C(H) groups
2.a Aromatic/amide H refined with riding coordinates:
 C37(H37), C13(H13), C21(H21), C27(H27), C31(H31), C19(H19), C36(H36), C3(H3),
 C12(H12), C33(H33), C30(H30), C23(H23), C7(H7), C24(H24), C22(H22), C28(H28),
 C35(H35), C29(H29), C25(H25), C34(H34), C15(H15), C16(H16), C5(H5), C9(H9),
 C17(H17), C18(H18), C6(H6), C10(H10), C4(H4), C11(H11)
;
_olex2_submission_special_instructions 'No special instructions were received'

loop_
_space_group_symop_operation_xyz
'x, y, z'
'-x, -y, -z'

loop_
_atom_site_label
_atom_site_type_symbol
_atom_site_fract_x
_atom_site_fract_y
_atom_site_fract_z
_atom_site_U_iso_or_equiv
_atom_site_adp_type
_atom_site_occupancy
_atom_site_site_symmetry_order
_atom_site_calc_flag
_atom_site_refinement_flags_posn
As1 As 0.21686(2) 0.56138(2) 0.40993(2) 0.01653(6) Uani 1 1 d .
Ga1 Ga 0.15857(2) 0.03246(2) 0.65350(2) 0.01908(7) Uani 1 1 d .
Cl1 Cl 0.10908(5) 0.39128(4) 0.48147(4) 0.02024(11) Uani 1 1 d .
P1 P 0.19255(5) 0.49588(4) 0.22875(4) 0.01393(11) Uani 1 1 d .
Cl2 Cl 0.41011(5) 0.50707(5) 0.42938(4) 0.02437(12) Uani 1 1 d .
Cl3 Cl 0.18531(6) 0.16651(5) 0.70217(4) 0.02656(13) Uani 1 1 d .
P2 P 0.33566(5) 0.72256(4) 0.19079(4) 0.01479(11) Uani 1 1 d .
Cl5 Cl 0.12323(6) 0.09677(5) 0.51056(4) 0.02758(13) Uani 1 1 d .
Cl4 Cl -0.00845(6) -0.08937(5) 0.76907(4) 0.02999(14) Uani 1 1 d .
Cl6 Cl 0.33550(6) -0.05277(5) 0.64174(5) 0.02771(13) Uani 1 1 d .
C14 C 0.5100(2) 0.72725(18) 0.12703(15) 0.0178(4) Uani 1 1 d .
C8 C 0.2641(2) 0.80236(17) 0.09524(16) 0.0172(4) Uani 1 1 d .
C37 C 0.3471(2) 0.56916(17) 0.02851(16) 0.0175(4) Uani 1 1 d .
H37 H 0.416857 0.543985 0.055054 0.021 Uiso 1 1 calc R
C2 C 0.3358(2) 0.79572(18) 0.27126(15) 0.0174(4) Uani 1 1 d .
C13 C 0.1303(2) 0.81532(17) 0.12589(16) 0.0185(4) Uani 1 1 d .
H13 H 0.080426 0.784939 0.195871 0.022 Uiso 1 1 calc R
C21 C 0.3528(2) 0.33836(18) 0.30804(15) 0.0189(4) Uani 1 1 d .
H21 H 0.363762 0.382992 0.343030 0.023 Uiso 1 1 calc R
C26 C 0.0163(2) 0.45392(18) 0.28677(14) 0.0157(4) Uani 1 1 d .
C27 C -0.0394(2) 0.34602(19) 0.31098(16) 0.0207(4) Uani 1 1 d .
H27 H 0.015442 0.290057 0.302741 0.025 Uiso 1 1 calc R
C32 C 0.2203(2) 0.55920(17) 0.09357(15) 0.0155(4) Uani 1 1 d .
C31 C -0.0650(2) 0.53471(18) 0.30037(15) 0.0182(4) Uani 1 1 d .
H31 H -0.027057 0.608147 0.285404 0.022 Uiso 1 1 calc R
C19 C 0.5708(2) 0.62942(19) 0.14197(16) 0.0200(4) Uani 1 1 d .
H19 H 0.520015 0.557685 0.183533 0.024 Uiso 1 1 calc R
C1 C 0.2485(2) 0.58960(17) 0.26930(15) 0.0147(4) Uani 1 1 d .
C36 C 0.3720(2) 0.61597(18) -0.07549(16) 0.0192(4) Uani 1 1 d .
H36 H 0.458961 0.623358 -0.120029 0.023 Uiso 1 1 calc R
C20 C 0.2748(2) 0.37018(17) 0.24524(15) 0.0163(4) Uani 1 1 d .
C3 C 0.2310(2) 0.85232(19) 0.30240(17) 0.0218(5) Uani 1 1 d .
H3 H 0.158742 0.857738 0.277419 0.026 Uiso 1 1 calc R
C12 C 0.0700(2) 0.87180(18) 0.05543(18) 0.0224(5) Uani 1 1 d .
H12 H -0.021010 0.880486 0.076950 0.027 Uiso 1 1 calc R
C33 C 0.1178(2) 0.59429(18) 0.05448(16) 0.0192(4) Uani 1 1 d .
H33 H 0.030698 0.586536 0.098829 0.023 Uiso 1 1 calc R
C30 C -0.2010(2) 0.50876(19) 0.33559(16) 0.0214(5) Uani 1 1 d .
H30 H -0.256169 0.564649 0.343452 0.026 Uiso 1 1 calc R
C23 C 0.3988(2) 0.17644(19) 0.26805(17) 0.0242(5) Uani 1 1 d .
H23 H 0.441674 0.110416 0.275614 0.029 Uiso 1 1 calc R
C7 C 0.4417(2) 0.78962(19) 0.30848(17) 0.0214(5) Uani 1 1 d .
H7 H 0.514687 0.752877 0.286991 0.026 Uiso 1 1 calc R
C24 C 0.3213(2) 0.20715(19) 0.20595(18) 0.0243(5) Uani 1 1 d .
H24 H 0.309754 0.161634 0.171849 0.029 Uiso 1 1 calc R
C22 C 0.4143(2) 0.24137(19) 0.31927(16) 0.0229(5) Uani 1 1 d .
H22 H 0.467191 0.219476 0.362200 0.027 Uiso 1 1 calc R
C28 C -0.1755(2) 0.3203(2) 0.34724(17) 0.0249(5) Uani 1 1 d .
H28 H -0.213933 0.246378 0.364017 0.030 Uiso 1 1 calc R
C35 C 0.2704(2) 0.65183(19) -0.11420(16) 0.0217(5) Uani 1 1 d .
H35 H 0.287797 0.684208 -0.185325 0.026 Uiso 1 1 calc R
C29 C -0.2558(2) 0.4017(2) 0.35917(17) 0.0240(5) Uani 1 1 d .
H29 H -0.349087 0.383531 0.383700 0.029 Uiso 1 1 calc R
C25 C 0.2605(2) 0.30431(18) 0.19355(17) 0.0204(4) Uani 1 1 d .
H25 H 0.208877 0.326282 0.149697 0.024 Uiso 1 1 calc R
C34 C 0.1435(2) 0.64073(19) -0.04975(16) 0.0223(5) Uani 1 1 d .
H34 H 0.073775 0.664804 -0.076614 0.027 Uiso 1 1 calc R
C15 C 0.5859(2) 0.83235(19) 0.06766(16) 0.0214(5) Uani 1 1 d .
H15 H 0.545126 0.899530 0.058952 0.026 Uiso 1 1 calc R
C16 C 0.7202(2) 0.8390(2) 0.02148(17) 0.0236(5) Uani 1 1 d .
H16 H 0.771512 0.910524 -0.019648 0.028 Uiso 1 1 calc R
C5 C 0.3357(2) 0.89172(19) 0.40723(16) 0.0238(5) Uani 1 1 d .
H5 H 0.334885 0.923540 0.454387 0.029 Uiso 1 1 calc R
C9 C 0.3362(2) 0.84680(18) -0.00833(16) 0.0209(5) Uani 1 1 d .
H9 H 0.426956 0.837823 -0.030425 0.025 Uiso 1 1 calc R
C17 C 0.7796(2) 0.7409(2) 0.03539(17) 0.0252(5) Uani 1 1 d .
H17 H 0.871681 0.745371 0.003013 0.030 Uiso 1 1 calc R
C18 C 0.7059(2) 0.6367(2) 0.09598(18) 0.0241(5) Uani 1 1 d .
H18 H 0.747641 0.569923 0.106278 0.029 Uiso 1 1 calc R
C6 C 0.4400(2) 0.8370(2) 0.37652(17) 0.0241(5) Uani 1 1 d .
H6 H 0.511475 0.831752 0.402234 0.029 Uiso 1 1 calc R
C10 C 0.2742(2) 0.90405(19) -0.07858(17) 0.0248(5) Uani 1 1 d .
H10 H 0.323271 0.935082 -0.148727 0.030 Uiso 1 1 calc R
C4 C 0.2318(2) 0.9003(2) 0.36919(17) 0.0244(5) Uani 1 1 d .
H4 H 0.160695 0.939520 0.389307 0.029 Uiso 1 1 calc R
C11 C 0.1421(3) 0.9160(2) -0.04702(18) 0.0260(5) Uani 1 1 d .
H11 H 0.100207 0.954668 -0.095482 0.031 Uiso 1 1 calc R

loop_
_atom_site_aniso_label
_atom_site_aniso_U_11
_atom_site_aniso_U_22
_atom_site_aniso_U_33
_atom_site_aniso_U_23
_atom_site_aniso_U_13
_atom_site_aniso_U_12
As1 0.01547(11) 0.01898(11) 0.01571(11) -0.00790(9) -0.00465(8) 0.00341(8)
Ga1 0.01595(13) 0.02008(13) 0.02054(12) -0.00894(10) -0.00395(9) 0.00141(9)
Cl1 0.0205(3) 0.0187(2) 0.0179(2) -0.0055(2) -0.0039(2) 0.0022(2)
P1 0.0125(2) 0.0141(2) 0.0149(2) -0.0064(2) -0.0033(2) 0.00248(19)
Cl2 0.0196(3) 0.0331(3) 0.0246(3) -0.0135(2) -0.0106(2) 0.0074(2)
Cl3 0.0277(3) 0.0245(3) 0.0299(3) -0.0156(2) -0.0067(2) 0.0046(2)
P2 0.0129(3) 0.0149(2) 0.0168(2) -0.0072(2) -0.0040(2) 0.00255(19)
Cl5 0.0265(3) 0.0330(3) 0.0204(3) -0.0089(2) -0.0061(2) 0.0020(2)
Cl4 0.0241(3) 0.0331(3) 0.0247(3) -0.0051(2) -0.0052(2) -0.0079(2)
Cl6 0.0226(3) 0.0277(3) 0.0422(3) -0.0215(3) -0.0138(2) 0.0092(2)
C14 0.0136(10) 0.0220(11) 0.0189(10) -0.0107(9) -0.0037(8) 0.0019(8)
C8 0.0191(11) 0.0142(10) 0.0208(10) -0.0084(8) -0.0078(8) 0.0030(8)
C37 0.0170(10) 0.0162(10) 0.0202(10) -0.0088(8) -0.0055(8) 0.0025(8)
C2 0.0181(11) 0.0163(10) 0.0173(10) -0.0076(8) -0.0041(8) 0.0008(8)
C13 0.0219(11) 0.0130(10) 0.0213(10) -0.0079(8) -0.0067(9) 0.0018(8)
C21 0.0162(10) 0.0198(11) 0.0165(10) -0.0064(8) -0.0006(8) 0.0030(8)
C26 0.0144(10) 0.0186(10) 0.0122(9) -0.0052(8) -0.0027(8) 0.0005(8)
C27 0.0191(11) 0.0210(11) 0.0214(10) -0.0098(9) -0.0040(9) 0.0018(9)
C32 0.0180(10) 0.0135(9) 0.0158(9) -0.0070(8) -0.0049(8) 0.0015(8)
C31 0.0181(11) 0.0188(10) 0.0157(10) -0.0062(8) -0.0036(8) 0.0024(8)
C19 0.0194(11) 0.0180(10) 0.0235(11) -0.0096(9) -0.0066(9) 0.0010(8)
C1 0.0137(10) 0.0172(10) 0.0135(9) -0.0073(8) -0.0034(8) 0.0021(8)
C36 0.0187(11) 0.0175(10) 0.0193(10) -0.0089(8) -0.0013(8) 0.0024(8)
C20 0.0124(10) 0.0161(10) 0.0156(9) -0.0047(8) 0.0000(8) 0.0022(8)
C3 0.0202(11) 0.0227(11) 0.0252(11) -0.0124(9) -0.0076(9) 0.0038(9)
C12 0.0256(12) 0.0180(11) 0.0325(12) -0.0153(10) -0.0149(10) 0.0092(9)
C33 0.0180(11) 0.0208(11) 0.0194(10) -0.0102(9) -0.0041(8) 0.0047(8)
C30 0.0184(11) 0.0270(12) 0.0185(10) -0.0099(9) -0.0048(9) 0.0076(9)
C23 0.0195(11) 0.0153(10) 0.0289(12) -0.0059(9) 0.0003(9) 0.0041(8)
C7 0.0164(11) 0.0228(11) 0.0250(11) -0.0111(9) -0.0049(9) 0.0013(9)
C24 0.0181(11) 0.0201(11) 0.0338(12) -0.0145(10) -0.0024(9) 0.0005(9)
C22 0.0183(11) 0.0218(11) 0.0194(11) -0.0016(9) -0.0024(9) 0.0049(9)
C28 0.0196(12) 0.0244(12) 0.0283(12) -0.0119(10) -0.0025(9) -0.0044(9)
C35 0.0274(12) 0.0202(11) 0.0177(10) -0.0089(9) -0.0061(9) 0.0044(9)
C29 0.0146(11) 0.0337(13) 0.0219(11) -0.0115(10) -0.0028(9) 0.0000(9)
C25 0.0157(10) 0.0200(11) 0.0238(11) -0.0094(9) -0.0034(9) 0.0010(8)
C34 0.0244(12) 0.0238(11) 0.0220(11) -0.0103(9) -0.0107(9) 0.0079(9)
C15 0.0218(11) 0.0180(11) 0.0233(11) -0.0086(9) -0.0056(9) 0.0017(9)
C16 0.0178(11) 0.0248(12) 0.0258(11) -0.0118(10) -0.0013(9) -0.0035(9)
C5 0.0319(13) 0.0196(11) 0.0196(10) -0.0103(9) -0.0048(9) -0.0026(9)
C9 0.0240(12) 0.0171(11) 0.0229(11) -0.0103(9) -0.0064(9) 0.0037(9)
C17 0.0150(11) 0.0333(13) 0.0292(12) -0.0180(10) -0.0028(9) 0.0019(9)
C18 0.0191(11) 0.0256(12) 0.0332(12) -0.0175(10) -0.0087(10) 0.0072(9)
C6 0.0238(12) 0.0260(12) 0.0246(11) -0.0106(10) -0.0101(10) 0.0002(9)
C10 0.0380(14) 0.0200(11) 0.0183(10) -0.0092(9) -0.0101(10) 0.0072(10)
C4 0.0251(12) 0.0232(11) 0.0267(11) -0.0147(10) -0.0051(9) 0.0058(9)
C11 0.0375(14) 0.0211(11) 0.0286(12) -0.0128(10) -0.0198(11) 0.0117(10)

loop_
_atom_type_symbol
_atom_type_description
_atom_type_scat_dispersion_real
_atom_type_scat_dispersion_imag
_atom_type_scat_source
C C 0.0033 0.0016 'International Tables Vol C Tables 4.2.6.8 and 6.1.1.4'
H H 0.0000 0.0000 'International Tables Vol C Tables 4.2.6.8 and 6.1.1.4'
As As 0.0499 2.0058 'International Tables Vol C Tables 4.2.6.8 and 6.1.1.4'
Cl Cl 0.1484 0.1585 'International Tables Vol C Tables 4.2.6.8 and 6.1.1.4'
Ga Ga 0.2307 1.6083 'International Tables Vol C Tables 4.2.6.8 and 6.1.1.4'
P P 0.1023 0.0942 'International Tables Vol C Tables 4.2.6.8 and 6.1.1.4'

loop_
_geom_angle_atom_site_label_1
_geom_angle_atom_site_label_2
_geom_angle_atom_site_label_3
_geom_angle
Cl1 As1 Cl2 96.11(2)
C1 As1 Cl1 99.46(6)
C1 As1 Cl2 101.48(6)
Cl3 Ga1 Cl4 108.45(3)
Cl5 Ga1 Cl3 111.92(3)
Cl5 Ga1 Cl4 109.67(3)
Cl5 Ga1 Cl6 109.85(3)
Cl6 Ga1 Cl3 108.38(2)
Cl6 Ga1 Cl4 108.49(3)
C26 P1 C32 105.24(9)
C26 P1 C20 108.74(10)
C1 P1 C26 112.05(10)
C1 P1 C32 111.60(10)
C1 P1 C20 115.37(10)
C20 P1 C32 103.01(9)
C8 P2 C14 107.23(10)
C8 P2 C2 110.12(10)
C2 P2 C14 102.97(10)
C1 P2 C14 116.59(10)
C1 P2 C8 112.71(10)
C1 P2 C2 106.71(10)
C19 C14 P2 121.47(17)
C19 C14 C15 119.7(2)
C15 C14 P2 118.71(17)
C13 C8 P2 118.41(16)
C13 C8 C9 119.10(19)
C9 C8 P2 122.42(16)
C32 C37 H37 120.0
C32 C37 C36 119.96(19)
C36 C37 H37 120.0
C3 C2 P2 122.49(17)
C3 C2 C7 118.8(2)
C7 C2 P2 118.57(17)
C8 C13 H13 119.7
C12 C13 C8 120.5(2)
C12 C13 H13 119.7
C20 C21 H21 120.1
C22 C21 H21 120.1
C22 C21 C20 119.9(2)
C27 C26 P1 121.53(16)
C27 C26 C31 119.6(2)
C31 C26 P1 118.68(16)
C26 C27 H27 120.2
C28 C27 C26 119.6(2)
C28 C27 H27 120.2
C37 C32 P1 118.26(15)
C37 C32 C33 119.88(19)
C33 C32 P1 121.84(16)
C26 C31 H31 119.8
C30 C31 C26 120.4(2)
C30 C31 H31 119.8
C14 C19 H19 120.1
C14 C19 C18 119.8(2)
C18 C19 H19 120.1
P1 C1 As1 124.23(11)
P1 C1 P2 125.21(12)
P2 C1 As1 110.53(11)
C37 C36 H36 120.0
C35 C36 C37 120.1(2)
C35 C36 H36 120.0
C21 C20 P1 121.24(17)
C21 C20 C25 119.4(2)
C25 C20 P1 119.31(16)
C2 C3 H3 119.9
C4 C3 C2 120.3(2)
C4 C3 H3 119.9
C13 C12 H12 120.0
C13 C12 C11 120.1(2)
C11 C12 H12 120.0
C32 C33 H33 120.1
C34 C33 C32 119.8(2)
C34 C33 H33 120.1
C31 C30 H30 120.1
C29 C30 C31 119.7(2)
C29 C30 H30 120.1
C24 C23 H23 119.8
C24 C23 C22 120.4(2)
C22 C23 H23 119.8
C2 C7 H7 120.0
C6 C7 C2 120.1(2)
C6 C7 H7 120.0
C23 C24 H24 120.1
C23 C24 C25 119.9(2)
C25 C24 H24 120.1
C21 C22 H22 119.9
C23 C22 C21 120.2(2)
C23 C22 H22 119.9
C27 C28 H28 119.8
C29 C28 C27 120.4(2)
C29 C28 H28 119.8
C36 C35 H35 119.9
C34 C35 C36 120.3(2)
C34 C35 H35 119.9
C30 C29 C28 120.2(2)
C30 C29 H29 119.9
C28 C29 H29 119.9
C20 C25 H25 119.9
C24 C25 C20 120.3(2)
C24 C25 H25 119.9
C33 C34 H34 120.0
C35 C34 C33 120.0(2)
C35 C34 H34 120.0
C14 C15 H15 119.9
C16 C15 C14 120.2(2)
C16 C15 H15 119.9
C15 C16 H16 120.1
C15 C16 C17 119.8(2)
C17 C16 H16 120.1
C6 C5 H5 120.1
C6 C5 C4 119.8(2)
C4 C5 H5 120.1
C8 C9 H9 120.1
C10 C9 C8 119.8(2)
C10 C9 H9 120.1
C16 C17 H17 119.8
C18 C17 C16 120.4(2)
C18 C17 H17 119.8
C19 C18 H18 119.9
C17 C18 C19 120.1(2)
C17 C18 H18 119.9
C7 C6 H6 119.7
C5 C6 C7 120.6(2)
C5 C6 H6 119.7
C9 C10 H10 119.8
C11 C10 C9 120.4(2)
C11 C10 H10 119.8
C3 C4 C5 120.4(2)
C3 C4 H4 119.8
C5 C4 H4 119.8
C12 C11 H11 119.9
C10 C11 C12 120.2(2)
C10 C11 H11 119.9

loop_
_geom_bond_atom_site_label_1
_geom_bond_atom_site_label_2
_geom_bond_distance
As1 Cl1 2.1883(6)
As1 Cl2 2.2475(6)
As1 C1 1.937(2)
Ga1 Cl3 2.1796(7)
Ga1 Cl5 2.1508(6)
Ga1 Cl4 2.1834(7)
Ga1 Cl6 2.1796(6)
P1 C26 1.809(2)
P1 C32 1.815(2)
P1 C1 1.736(2)
P1 C20 1.810(2)
P2 C14 1.813(2)
P2 C8 1.804(2)
P2 C2 1.809(2)
P2 C1 1.737(2)
C14 C19 1.389(3)
C14 C15 1.396(3)
C8 C13 1.397(3)
C8 C9 1.402(3)
C37 H37 0.9500
C37 C32 1.388(3)
C37 C36 1.390(3)
C2 C3 1.397(3)
C2 C7 1.400(3)
C13 H13 0.9500
C13 C12 1.378(3)
C21 H21 0.9500
C21 C20 1.395(3)
C21 C22 1.388(3)
C26 C27 1.387(3)
C26 C31 1.391(3)
C27 H27 0.9500
C27 C28 1.386(3)
C32 C33 1.393(3)
C31 H31 0.9500
C31 C30 1.385(3)
C19 H19 0.9500
C19 C18 1.389(3)
C36 H36 0.9500
C36 C35 1.383(3)
C20 C25 1.397(3)
C3 H3 0.9500
C3 C4 1.378(3)
C12 H12 0.9500
C12 C11 1.389(3)
C33 H33 0.9500
C33 C34 1.392(3)
C30 H30 0.9500
C30 C29 1.376(3)
C23 H23 0.9500
C23 C24 1.383(3)
C23 C22 1.385(3)
C7 H7 0.9500
C7 C6 1.384(3)
C24 H24 0.9500
C24 C25 1.384(3)
C22 H22 0.9500
C28 H28 0.9500
C28 C29 1.385(3)
C35 H35 0.9500
C35 C34 1.383(3)
C29 H29 0.9500
C25 H25 0.9500
C34 H34 0.9500
C15 H15 0.9500
C15 C16 1.383(3)
C16 H16 0.9500
C16 C17 1.386(3)
C5 H5 0.9500
C5 C6 1.375(3)
C5 C4 1.386(3)
C9 H9 0.9500
C9 C10 1.390(3)
C17 H17 0.9500
C17 C18 1.380(3)
C18 H18 0.9500
C6 H6 0.9500
C10 H10 0.9500
C10 C11 1.379(3)
C4 H4 0.9500
C11 H11 0.9500
